data_7158567
loop_
_publ_author_name
'Tonkoglazova, Daria'
'Oryabinskaya, Lyubov M.'
'Shcherbatykh, Aleksandr'
'Gulevskaya, Anna V.'

_publ_section_title
;
 Synthesis and crystal structure of pH-sensitive fluorescent pyrene-based
 double aza- and diaza[4]helicenes
;
_journal_name_full 'Organic &amp; Biomolecular Chemistry'
_journal_paper_doi 10.1039/D2OB00204C
_journal_year 2022
_chemical_formula_moiety 'C28 H15 I N2'
_chemical_formula_sum 'C28 H15 I N2'
_chemical_formula_weight 506.32
_chemical_melting_point 541.5(5)
_chemical_name_systematic 8-Iodo-7-phenylpyreno[1,2-f]quinoxaline
_space_group_crystal_system monoclinic
_space_group_IT_number 15
_space_group_name_Hall '-C 2yc'
_space_group_name_H-M_alt 'C 1 2/c 1'
_atom_sites_solution_hydrogens geom
_atom_sites_solution_primary dual
_audit_creation_date 2021-12-02
_audit_creation_method
;
Olex2 1.2
(compiled 2018.05.29 svn.r3508 for OlexSys, GUI svn.r5506)
;
_audit_update_record
;
2022-01-28 deposited with the CCDC.	2022-03-09 downloaded from the CCDC.
;
_cell_angle_alpha 90
_cell_angle_beta 103.4740(8)
_cell_angle_gamma 90
_cell_formula_units_Z 16
_cell_length_a 47.1826(3)
_cell_length_b 6.90335(5)
_cell_length_c 24.9480(2)
_cell_measurement_reflns_used 25554
_cell_measurement_temperature 100(2)
_cell_measurement_theta_max 79.4010
_cell_measurement_theta_min 2.3120
_cell_volume 7902.35(10)
_computing_cell_refinement 'CrysAlisPro 1.171.41.104a (Rigaku OD, 2021)'
_computing_data_collection 'CrysAlisPro 1.171.41.104a (Rigaku OD, 2021)'
_computing_data_reduction 'CrysAlisPro 1.171.41.104a (Rigaku OD, 2021)'
_computing_molecular_graphics 'Olex2 (Dolomanov et al., 2009)'
_computing_publication_material 'Olex2 (Dolomanov et al., 2009)'
_computing_structure_refinement 'ShelXL (Sheldrick, 2015)'
_computing_structure_solution 'ShelXT (Sheldrick, 2015)'
_diffrn_ambient_environment N~2~
_diffrn_ambient_temperature 100(2)
_diffrn_detector 'Hybrid Pixel Array Detector'
_diffrn_detector_area_resol_mean 10.0000
_diffrn_detector_type HyPix
_diffrn_measured_fraction_theta_full 0.998
_diffrn_measured_fraction_theta_max 0.997
_diffrn_measurement_details
;
List of Runs (angles in degrees, time in seconds):

  # Type    Start    End  Width  t~exp~   \w     \q     \k     \f   Frames
#--------------------------------------------------------------------------
  1  \w    -80.00   9.00   0.50    0.50    --  -47.44  98.00 -13.00  178
  2  \w    -18.00  19.00   0.50    0.50    --   47.44 -98.00-120.00   74
  3  \w     23.00  61.00   0.50    0.50    --   47.44 -98.00-120.00   76
  4  \w   -161.00-107.00   0.50    2.00    -- -106.00 -98.00-120.00  108
  5  \w   -104.00 -53.00   0.50    2.00    -- -106.00  98.00 -13.00  102
  6  \w     69.00 103.00   0.50    2.00    --  113.25 -98.00-120.00   68
  7  \w    -26.00  27.00   0.50    0.50    --  -47.44  19.00 -90.00  106
  8  \w     74.00  99.00   0.50    0.50    --   47.44 125.00-180.00   50
  9  \w    -17.00  24.00   0.50    0.50    --   47.44 -19.00  90.00   82
 10  \w     76.00 119.00   0.50    0.50    --   47.44 125.00 -90.00   86
 11  \w   -173.00 -89.00   0.50    2.00    -- -106.00 -61.00 -90.00  168
 12  \w    -94.00 -55.00   0.50    2.00    -- -106.00  77.00   0.00   78
 13  \w    -71.00 -39.00   0.50    2.00    -- -106.00  61.00  90.00   64
 14  \w   -157.00-131.00   0.50    2.00    -- -106.00 -15.00 120.00   52
 15  \w    -71.00 -33.00   0.50    2.00    -- -106.00  61.00 -30.00   76
 16  \w    -66.00 -33.00   0.50    2.00    -- -106.00  61.00   0.00   66
 17  \w   -119.00 -94.00   0.50    2.00    -- -106.00 -15.00 120.00   50
 18  \w     42.00  67.00   0.50    2.00    --  113.25 -61.00 -90.00   50
 19  \w    134.00 170.00   0.50    2.00    --  113.25  30.00 -90.00   72
 20  \w    106.00 132.00   0.50    2.00    --  113.25  30.00 -90.00   52
 21  \w     43.00  71.00   0.50    2.00    --  113.25 -61.00 120.00   56
 22  \w     75.00 101.00   0.50    2.00    --  113.25 -94.00 -90.00   52
 23  \w    145.00 170.00   0.50    2.00    --  113.25  45.00-120.00   50
 24  \w     48.00  74.00   0.50    2.00    --  113.25 -77.00-120.00   52
 25  \w    109.00 135.00   0.50    2.00    --  113.25  45.00-120.00   52
 26  \w     43.00  68.00   0.50    2.00    --  113.25 -61.00  60.00   50
 27  \w     42.00  68.00   0.50    2.00    --  113.25 -61.00  30.00   52
 28  \w     57.00  84.00   0.50    2.00    --  113.25-125.00  90.00   54
 29  \w    102.00 178.00   0.50    2.00    --  113.25  98.00 -13.00  152
 30  \w     17.00  67.00   0.50    0.50    --   47.44 -98.00-120.00  100
 31  \w     -7.00  21.00   0.50    0.50    --   47.44 -19.00 -90.00   56
 32  \w    -27.00  -2.00   0.50    0.50    --   47.44 -19.00-180.00   50
 33  \w     74.00  99.00   0.50    0.50    --   47.44 125.00 150.00   50
 34  \w    -24.00  17.00   0.50    0.50    --   47.44 -19.00-120.00   82
 35  \w   -177.00-139.00   0.50    2.00    -- -106.00 -61.00 150.00   76
 36  \w   -157.00-131.00   0.50    2.00    -- -106.00 -85.00 -55.68   52
 37  \w   -104.00 -79.00   0.50    2.00    -- -106.00 -85.00 -55.68   50
 38  \w   -109.00 -83.00   0.50    2.00    -- -106.00 -77.00 -54.05   52
 39  \w   -102.00 -63.00   0.50    2.00    -- -106.00  77.00 120.00   78
 40  \w   -126.00-100.00   0.50    2.00    -- -106.00 -45.00-180.00   52
 41  \w   -107.00 -80.00   0.50    2.00    -- -106.00 107.00-155.02   54
 42  \w   -170.00-144.00   0.50    2.00    -- -106.00 -45.00-180.00   52
 43  \w   -115.00-109.50   0.50    2.00    -- -106.00 129.00 -30.70   11
;
_diffrn_measurement_device 'four-circle diffractometer'
_diffrn_measurement_device_type 'XtaLAB Synergy, Single source at home/near, HyPix'
_diffrn_measurement_method '\w scans'
_diffrn_orient_matrix_type 'CrysAlisPro convention (1999,Acta A55,543-557)'
_diffrn_orient_matrix_UB_11 0.0011648000
_diffrn_orient_matrix_UB_12 0.0810256000
_diffrn_orient_matrix_UB_13 0.0580126000
_diffrn_orient_matrix_UB_21 -0.0114944000
_diffrn_orient_matrix_UB_22 -0.1943676000
_diffrn_orient_matrix_UB_23 0.0167000000
_diffrn_orient_matrix_UB_31 0.0315233000
_diffrn_orient_matrix_UB_32 -0.0738517000
_diffrn_orient_matrix_UB_33 0.0197064000
_diffrn_radiation_monochromator mirror
_diffrn_radiation_probe x-ray
_diffrn_radiation_type CuK\a
_diffrn_radiation_wavelength 1.54184
_diffrn_reflns_av_R_equivalents 0.0251
_diffrn_reflns_av_unetI/netI 0.0167
_diffrn_reflns_Laue_measured_fraction_full 0.998
_diffrn_reflns_Laue_measured_fraction_max 0.997
_diffrn_reflns_limit_h_max 57
_diffrn_reflns_limit_h_min -51
_diffrn_reflns_limit_k_max 8
_diffrn_reflns_limit_k_min -8
_diffrn_reflns_limit_l_max 30
_diffrn_reflns_limit_l_min -30
_diffrn_reflns_number 37110
_diffrn_reflns_point_group_measured_fraction_full 0.998
_diffrn_reflns_point_group_measured_fraction_max 0.997
_diffrn_reflns_theta_full 67.684
_diffrn_reflns_theta_max 69.989
_diffrn_reflns_theta_min 3.644
_diffrn_source 'micro-focus sealed X-ray tube'
_diffrn_source_type 'PhotonJet (Cu) X-ray Source'
_exptl_absorpt_coefficient_mu 12.872
_exptl_absorpt_correction_T_max 1.00000
_exptl_absorpt_correction_T_min 0.38158
_exptl_absorpt_correction_type multi-scan
_exptl_absorpt_process_details
;
CrysAlisPro 1.171.41.104a (Rigaku Oxford Diffraction, 2021)
Empirical absorption correction using spherical harmonics,
implemented in SCALE3 ABSPACK scaling algorithm.
;
_exptl_crystal_colour 'clear yellow'
_exptl_crystal_colour_lustre clear
_exptl_crystal_colour_primary yellow
_exptl_crystal_density_diffrn 1.702
_exptl_crystal_description prism
_exptl_crystal_F_000 4000
_exptl_crystal_recrystallization_method 'Vapour deposition'
_exptl_crystal_size_max 0.2
_exptl_crystal_size_mid 0.1
_exptl_crystal_size_min 0.06
_refine_diff_density_max 0.420
_refine_diff_density_min -0.937
_refine_diff_density_rms 0.067
_refine_ls_extinction_method none
_refine_ls_goodness_of_fit_ref 1.068
_refine_ls_hydrogen_treatment constr
_refine_ls_matrix_type full
_refine_ls_number_parameters 559
_refine_ls_number_reflns 7488
_refine_ls_number_restraints 0
_refine_ls_restrained_S_all 1.068
_refine_ls_R_factor_all 0.0230
_refine_ls_R_factor_gt 0.0218
_refine_ls_shift/su_max 0.000
_refine_ls_shift/su_mean 0.000
_refine_ls_structure_factor_coef Fsqd
_refine_ls_weighting_details 'w=1/[\s^2^(Fo^2^)+(0.0317P)^2^+10.6833P] where P=(Fo^2^+2Fc^2^)/3'
_refine_ls_weighting_scheme calc
_refine_ls_wR_factor_gt 0.0596
_refine_ls_wR_factor_ref 0.0604
_reflns_Friedel_coverage 0.000
_reflns_number_gt 7110
_reflns_number_total 7488
_reflns_threshold_expression 'I > 2\s(I)'
_cod_data_source_file d2ob00204c2.cif
_cod_data_source_block 19381_sp-67a
_cod_depositor_comments
;
The following automatic conversions were performed:

data item '_chemical_melting_point' value '541-542' was changed to
'541.5(5)' -- the average value was taken and precision was
estimated.

Automatic conversion script
Id: cif_fix_values 7556 2019-12-06 15:28:31Z antanas 
;
_cod_original_cell_volume 7902.37(11)
_cod_database_code 7158567
_shelx_shelxl_version_number 2018/3
_chemical_oxdiff_formula 'C28 H15 I N2'
_shelx_space_group_comment
;
The symmetry employed for this shelxl refinement is uniquely defined
by the following loop, which should always be used as a source of
symmetry information in preference to the above space-group names.
They are only intended as comments.
;
_reflns_odcompleteness_completeness 99.64
_reflns_odcompleteness_iscentric 1
_reflns_odcompleteness_theta 72.42
_olex2_refinement_description
;
1. Fixed Uiso
 At 1.2 times of:
  All C(H) groups
2.a Aromatic/amide H refined with riding coordinates:
 C1(H1), C2(H2), C10(H10), C11(H11), C13(H13), C14(H14), C15(H15), C17(H17),
 C18(H18), C20(H20), C24(H24), C25(H25), C26(H26), C27(H27), C28(H28), C1'(H1'),
  C2'(H2'), C10'(H10'), C11'(H11'), C13'(H13'), C14'(H14'), C15'(H15'),
 C17'(H17'), C18'(H18'), C20'(H20'), C24'(H24'), C25'(H25'), C26'(H26'),
 C27'(H27'), C28'(H28')
;
_olex2_submission_special_instructions 'No special instructions were received'
_oxdiff_exptl_absorpt_empirical_details
;
Empirical correction (ABSPACK) includes:
- Absorption correction using spherical harmonics
- Frame scaling
;
_oxdiff_exptl_absorpt_empirical_full_max 1.940
_oxdiff_exptl_absorpt_empirical_full_min 0.607

loop_
_space_group_symop_operation_xyz
'x, y, z'
'-x, y, -z+1/2'
'x+1/2, y+1/2, z'
'-x+1/2, y+1/2, -z+1/2'
'-x, -y, -z'
'x, -y, z-1/2'
'-x+1/2, -y+1/2, -z'
'x+1/2, -y+1/2, z-1/2'

loop_
_atom_site_label
_atom_site_type_symbol
_atom_site_fract_x
_atom_site_fract_y
_atom_site_fract_z
_atom_site_U_iso_or_equiv
_atom_site_adp_type
_atom_site_occupancy
_atom_site_site_symmetry_order
_atom_site_calc_flag
_atom_site_refinement_flags_posn
_atom_site_refinement_flags_adp
_atom_site_refinement_flags_occupancy
_atom_site_disorder_assembly
_atom_site_disorder_group
I1 I 0.40990(2) 0.00897(2) 0.55480(2) 0.01779(5) Uani 1 1 d . . . . .
N1 N 0.34216(4) 0.0049(2) 0.51332(7) 0.0155(3) Uani 1 1 d . . . . .
N2 N 0.29906(3) 0.2752(2) 0.51853(6) 0.0166(3) Uani 1 1 d . . . . .
C1 C 0.31463(4) -0.0252(3) 0.48863(8) 0.0159(4) Uani 1 1 d . . . . .
H1 H 0.309261 -0.143015 0.469233 0.019 Uiso 1 1 calc R . . . .
C2 C 0.29318(4) 0.1126(3) 0.49038(7) 0.0171(4) Uani 1 1 d . . . . .
H2 H 0.273720 0.088416 0.470649 0.021 Uiso 1 1 calc R . . . .
C3 C 0.32687(4) 0.3085(2) 0.54640(7) 0.0132(3) Uani 1 1 d . . . . .
C4 C 0.33431(4) 0.4834(2) 0.57922(7) 0.0129(4) Uani 1 1 d . . . . .
C5 C 0.36438(4) 0.5108(2) 0.60520(8) 0.0137(4) Uani 1 1 d . . . . .
C6 C 0.38656(4) 0.3724(3) 0.59821(7) 0.0146(3) Uani 1 1 d . . . . .
C7 C 0.37878(4) 0.2110(3) 0.56714(7) 0.0138(3) Uani 1 1 d . . . . .
C8 C 0.34879(4) 0.1718(2) 0.54178(7) 0.0135(3) Uani 1 1 d . . . . .
C9 C 0.31366(4) 0.6281(2) 0.58767(7) 0.0133(3) Uani 1 1 d . . . . .
C10 C 0.28271(4) 0.6171(3) 0.56443(8) 0.0178(4) Uani 1 1 d . . . . .
H10 H 0.275058 0.507855 0.542686 0.021 Uiso 1 1 calc R . . . .
C11 C 0.26419(4) 0.7587(3) 0.57274(8) 0.0184(4) Uani 1 1 d . . . . .
H11 H 0.243965 0.744675 0.556627 0.022 Uiso 1 1 calc R . . . .
C12 C 0.27388(4) 0.9267(3) 0.60458(7) 0.0159(3) Uani 1 1 d . . . . .
C13 C 0.25483(4) 1.0758(3) 0.61189(8) 0.0193(4) Uani 1 1 d . . . . .
H13 H 0.234596 1.065433 0.595455 0.023 Uiso 1 1 calc R . . . .
C14 C 0.26538(4) 1.2376(3) 0.64288(8) 0.0203(4) Uani 1 1 d . . . . .
H14 H 0.252346 1.337503 0.647662 0.024 Uiso 1 1 calc R . . . .
C15 C 0.29498(4) 1.2549(3) 0.66708(7) 0.0183(4) Uani 1 1 d . . . . .
H15 H 0.301930 1.367040 0.688129 0.022 Uiso 1 1 calc R . . . .
C16 C 0.31458(4) 1.1102(3) 0.66092(7) 0.0155(3) Uani 1 1 d . . . . .
C17 C 0.34533(4) 1.1263(3) 0.68518(7) 0.0167(4) Uani 1 1 d . . . . .
H17 H 0.352568 1.237131 0.706613 0.020 Uiso 1 1 calc R . . . .
C18 C 0.36392(4) 0.9866(2) 0.67787(8) 0.0164(4) Uani 1 1 d . . . . .
H18 H 0.384078 1.000396 0.694548 0.020 Uiso 1 1 calc R . . . .
C19 C 0.35407(4) 0.8166(2) 0.64542(7) 0.0139(3) Uani 1 1 d . . . . .
C20 C 0.37336(4) 0.6760(3) 0.63741(7) 0.0146(3) Uani 1 1 d . . . . .
H20 H 0.393465 0.691382 0.654299 0.018 Uiso 1 1 calc R . . . .
C21 C 0.32374(4) 0.7937(3) 0.62065(7) 0.0134(3) Uani 1 1 d . . . . .
C22 C 0.30408(4) 0.9426(3) 0.62895(7) 0.0140(3) Uani 1 1 d . . . . .
C23 C 0.41754(4) 0.4125(3) 0.62649(7) 0.0154(3) Uani 1 1 d . . . . .
C24 C 0.42760(4) 0.3693(3) 0.68213(8) 0.0208(4) Uani 1 1 d . . . . .
H24 H 0.414909 0.310447 0.701835 0.025 Uiso 1 1 calc R . . . .
C25 C 0.45618(4) 0.4119(3) 0.70899(8) 0.0256(4) Uani 1 1 d . . . . .
H25 H 0.463065 0.381060 0.746903 0.031 Uiso 1 1 calc R . . . .
C26 C 0.47461(5) 0.4996(3) 0.68035(10) 0.0265(5) Uani 1 1 d . . . . .
H26 H 0.494021 0.531196 0.698876 0.032 Uiso 1 1 calc R . . . .
C27 C 0.46477(4) 0.5413(3) 0.62462(9) 0.0230(4) Uani 1 1 d . . . . .
H27 H 0.477568 0.599145 0.604971 0.028 Uiso 1 1 calc R . . . .
C28 C 0.43621(4) 0.4984(2) 0.59754(9) 0.0180(4) Uani 1 1 d . . . . .
H28 H 0.429448 0.527524 0.559484 0.022 Uiso 1 1 calc R . . . .
I1' I 0.45796(2) 0.49502(2) 0.45358(2) 0.02234(5) Uani 1 1 d . . . . .
N1' N 0.39240(4) 0.5275(2) 0.45889(7) 0.0183(3) Uani 1 1 d . . . . .
N2' N 0.34296(3) 0.3097(2) 0.41120(6) 0.0159(3) Uani 1 1 d . . . . .
C1' C 0.36600(4) 0.5837(3) 0.46197(7) 0.0172(4) Uani 1 1 d . . . . .
H1' H 0.363743 0.698915 0.481363 0.021 Uiso 1 1 calc R . . . .
C2' C 0.34130(4) 0.4750(3) 0.43692(8) 0.0168(4) Uani 1 1 d . . . . .
H2' H 0.322612 0.522383 0.438545 0.020 Uiso 1 1 calc R . . . .
C3' C 0.36970(4) 0.2462(3) 0.40751(7) 0.0146(3) Uani 1 1 d . . . . .
C4' C 0.37299(4) 0.0650(3) 0.37941(7) 0.0148(3) Uani 1 1 d . . . . .
C5' C 0.40166(4) 0.0173(2) 0.37486(8) 0.0156(4) Uani 1 1 d . . . . .
C6' C 0.42644(4) 0.1438(3) 0.39617(7) 0.0172(4) Uani 1 1 d . . . . .
C7' C 0.42272(4) 0.3069(3) 0.42385(7) 0.0167(4) Uani 1 1 d . . . . .
C8' C 0.39450(4) 0.3621(3) 0.43103(7) 0.0160(3) Uani 1 1 d . . . . .
C9' C 0.34951(4) -0.0674(3) 0.35581(7) 0.0145(3) Uani 1 1 d . . . . .
C10' C 0.31936(4) -0.0365(3) 0.35677(8) 0.0176(4) Uani 1 1 d . . . . .
H10' H 0.314097 0.078409 0.373021 0.021 Uiso 1 1 calc R . . . .
C11' C 0.29831(4) -0.1675(3) 0.33508(7) 0.0182(4) Uani 1 1 d . . . . .
H11' H 0.278779 -0.140916 0.336756 0.022 Uiso 1 1 calc R . . . .
C12' C 0.30437(4) -0.3430(3) 0.30992(7) 0.0171(4) Uani 1 1 d . . . . .
C13' C 0.28287(5) -0.4811(3) 0.28857(8) 0.0201(4) Uani 1 1 d . . . . .
H13' H 0.263252 -0.458120 0.290330 0.024 Uiso 1 1 calc R . . . .
C14' C 0.28994(4) -0.6503(3) 0.26500(8) 0.0220(4) Uani 1 1 d . . . . .
H14' H 0.275179 -0.742773 0.250889 0.026 Uiso 1 1 calc R . . . .
C15' C 0.31855(4) -0.6861(3) 0.26180(8) 0.0201(4) Uani 1 1 d . . . . .
H15' H 0.323122 -0.802727 0.245447 0.024 Uiso 1 1 calc R . . . .
C16' C 0.34059(4) -0.5523(3) 0.28238(7) 0.0173(4) Uani 1 1 d . . . . .
C17' C 0.37029(4) -0.5888(3) 0.28037(7) 0.0186(4) Uani 1 1 d . . . . .
H17' H 0.375060 -0.704939 0.264022 0.022 Uiso 1 1 calc R . . . .
C18' C 0.39147(4) -0.4603(3) 0.30141(8) 0.0183(4) Uani 1 1 d . . . . .
H18' H 0.410951 -0.486933 0.299414 0.022 Uiso 1 1 calc R . . . .
C19' C 0.38511(4) -0.2835(3) 0.32684(7) 0.0160(3) Uani 1 1 d . . . . .
C20' C 0.40698(4) -0.1554(3) 0.34903(7) 0.0172(4) Uani 1 1 d . . . . .
H20' H 0.426354 -0.184507 0.346831 0.021 Uiso 1 1 calc R . . . .
C21' C 0.35595(4) -0.2404(3) 0.32994(7) 0.0146(3) Uani 1 1 d . . . . .
C22' C 0.33368(4) -0.3779(3) 0.30720(7) 0.0153(3) Uani 1 1 d . . . . .
C23' C 0.45510(4) 0.0900(3) 0.38444(8) 0.0210(4) Uani 1 1 d . . . . .
C24' C 0.45941(5) 0.1186(3) 0.33176(10) 0.0321(5) Uani 1 1 d . . . . .
H24' H 0.444732 0.178950 0.304262 0.039 Uiso 1 1 calc R . . . .
C25' C 0.48537(6) 0.0584(4) 0.31945(12) 0.0460(7) Uani 1 1 d . . . . .
H25' H 0.488295 0.077734 0.283423 0.055 Uiso 1 1 calc R . . . .
C26' C 0.50684(6) -0.0290(4) 0.35906(15) 0.0456(7) Uani 1 1 d . . . . .
H26' H 0.524445 -0.069930 0.350275 0.055 Uiso 1 1 calc R . . . .
C27' C 0.50272(5) -0.0571(4) 0.41157(13) 0.0396(6) Uani 1 1 d . . . . .
H27' H 0.517522 -0.116754 0.438994 0.047 Uiso 1 1 calc R . . . .
C28' C 0.47677(5) 0.0023(3) 0.42420(12) 0.0276(5) Uani 1 1 d . . . . .
H28' H 0.473933 -0.017382 0.460273 0.033 Uiso 1 1 calc R . . . .

loop_
_atom_site_aniso_label
_atom_site_aniso_U_11
_atom_site_aniso_U_22
_atom_site_aniso_U_33
_atom_site_aniso_U_23
_atom_site_aniso_U_13
_atom_site_aniso_U_12
I1 0.01345(7) 0.01591(8) 0.02441(8) -0.00180(4) 0.00523(5) 0.00236(4)
N1 0.0162(8) 0.0155(8) 0.0150(8) -0.0002(5) 0.0040(6) -0.0008(5)
N2 0.0143(7) 0.0168(7) 0.0178(7) -0.0025(6) 0.0021(6) -0.0016(6)
C1 0.0182(10) 0.0151(9) 0.0140(9) -0.0026(6) 0.0029(7) -0.0034(7)
C2 0.0142(8) 0.0184(9) 0.0174(9) -0.0022(7) 0.0010(7) -0.0032(7)
C3 0.0133(8) 0.0146(8) 0.0120(8) 0.0023(6) 0.0034(6) -0.0014(6)
C4 0.0131(9) 0.0143(9) 0.0116(8) 0.0014(6) 0.0032(7) -0.0020(6)
C5 0.0133(9) 0.0158(9) 0.0125(9) 0.0019(6) 0.0041(7) -0.0016(6)
C6 0.0132(8) 0.0174(9) 0.0132(8) 0.0023(7) 0.0029(6) -0.0006(7)
C7 0.0132(8) 0.0150(8) 0.0139(8) 0.0021(6) 0.0043(6) 0.0029(6)
C8 0.0159(8) 0.0132(8) 0.0117(8) 0.0010(6) 0.0042(6) -0.0007(6)
C9 0.0152(8) 0.0139(8) 0.0114(8) 0.0018(6) 0.0040(6) -0.0008(6)
C10 0.0146(8) 0.0174(9) 0.0205(9) -0.0035(7) 0.0022(7) -0.0010(7)
C11 0.0113(8) 0.0209(9) 0.0225(9) -0.0008(7) 0.0027(7) -0.0005(7)
C12 0.0164(8) 0.0167(9) 0.0155(8) 0.0025(7) 0.0058(7) 0.0023(7)
C13 0.0166(8) 0.0210(10) 0.0214(9) 0.0020(8) 0.0064(7) 0.0027(7)
C14 0.0235(9) 0.0180(9) 0.0211(9) 0.0004(7) 0.0087(7) 0.0053(7)
C15 0.0261(9) 0.0159(9) 0.0142(9) -0.0004(7) 0.0071(7) -0.0001(7)
C16 0.0215(9) 0.0147(8) 0.0117(8) 0.0023(7) 0.0068(7) -0.0006(7)
C17 0.0220(9) 0.0162(9) 0.0122(8) -0.0009(7) 0.0044(7) -0.0046(7)
C18 0.0172(9) 0.0183(9) 0.0133(9) 0.0000(6) 0.0024(7) -0.0044(6)
C19 0.0165(8) 0.0144(8) 0.0107(8) 0.0018(6) 0.0033(6) -0.0024(7)
C20 0.0123(8) 0.0180(9) 0.0131(8) 0.0006(7) 0.0016(6) -0.0025(6)
C21 0.0154(8) 0.0151(8) 0.0106(8) 0.0027(6) 0.0047(6) -0.0006(7)
C22 0.0169(8) 0.0143(8) 0.0117(8) 0.0021(7) 0.0050(7) -0.0010(7)
C23 0.0127(8) 0.0134(9) 0.0195(9) -0.0030(7) 0.0027(7) 0.0009(6)
C24 0.0187(9) 0.0225(10) 0.0205(9) 0.0002(7) 0.0033(7) -0.0023(7)
C25 0.0211(10) 0.0287(11) 0.0219(10) 0.0009(8) -0.0052(8) -0.0011(8)
C26 0.0128(10) 0.0286(12) 0.0339(13) -0.0013(8) -0.0031(9) -0.0019(7)
C27 0.0142(9) 0.0233(9) 0.0319(11) -0.0003(9) 0.0060(8) -0.0018(8)
C28 0.0157(9) 0.0173(10) 0.0208(10) -0.0005(6) 0.0038(8) 0.0008(6)
I1' 0.01767(8) 0.02036(8) 0.02969(8) -0.00616(4) 0.00695(6) -0.00513(4)
N1' 0.0225(8) 0.0163(7) 0.0161(8) -0.0006(6) 0.0043(7) -0.0001(6)
N2' 0.0182(7) 0.0165(7) 0.0135(7) 0.0023(6) 0.0048(6) 0.0024(6)
C1' 0.0234(9) 0.0152(9) 0.0136(8) -0.0003(7) 0.0055(7) 0.0031(7)
C2' 0.0198(9) 0.0174(9) 0.0142(9) 0.0029(7) 0.0061(7) 0.0035(7)
C3' 0.0181(8) 0.0151(8) 0.0112(8) 0.0022(6) 0.0046(7) 0.0008(7)
C4' 0.0183(9) 0.0148(9) 0.0118(8) 0.0014(7) 0.0043(7) -0.0006(7)
C5' 0.0193(10) 0.0159(9) 0.0118(9) 0.0010(6) 0.0039(7) 0.0002(6)
C6' 0.0169(8) 0.0183(9) 0.0171(9) 0.0016(7) 0.0053(7) -0.0004(7)
C7' 0.0162(8) 0.0173(9) 0.0166(8) 0.0009(7) 0.0037(7) -0.0032(7)
C8' 0.0193(9) 0.0157(9) 0.0135(8) 0.0017(7) 0.0049(7) 0.0010(7)
C9' 0.0167(8) 0.0157(9) 0.0115(8) 0.0016(7) 0.0040(6) -0.0003(7)
C10' 0.0201(9) 0.0177(9) 0.0158(9) 0.0011(7) 0.0060(7) 0.0017(7)
C11' 0.0147(8) 0.0219(9) 0.0189(9) 0.0021(7) 0.0055(7) 0.0017(7)
C12' 0.0203(9) 0.0179(9) 0.0127(8) 0.0034(7) 0.0033(7) -0.0010(7)
C13' 0.0197(10) 0.0209(10) 0.0193(10) 0.0048(7) 0.0040(8) -0.0021(7)
C14' 0.0267(10) 0.0188(9) 0.0187(9) 0.0009(7) 0.0019(8) -0.0070(7)
C15' 0.0297(10) 0.0150(9) 0.0149(8) 0.0013(7) 0.0035(7) -0.0012(7)
C16' 0.0251(10) 0.0161(8) 0.0101(8) 0.0028(7) 0.0028(7) 0.0001(8)
C17' 0.0270(9) 0.0161(9) 0.0125(8) -0.0005(7) 0.0046(7) 0.0033(7)
C18' 0.0215(9) 0.0201(9) 0.0146(9) 0.0013(7) 0.0068(7) 0.0048(8)
C19' 0.0192(8) 0.0169(9) 0.0125(8) 0.0016(7) 0.0052(7) 0.0021(7)
C20' 0.0165(8) 0.0197(9) 0.0163(8) 0.0007(7) 0.0057(7) 0.0032(7)
C21' 0.0180(8) 0.0152(8) 0.0109(8) 0.0023(6) 0.0037(7) 0.0002(7)
C22' 0.0207(9) 0.0157(8) 0.0091(8) 0.0037(6) 0.0022(7) -0.0001(7)
C23' 0.0183(9) 0.0169(9) 0.0304(10) -0.0067(8) 0.0110(8) -0.0044(7)
C24' 0.0337(11) 0.0327(12) 0.0353(12) -0.0065(9) 0.0189(10) -0.0053(9)
C25' 0.0453(15) 0.0475(15) 0.0590(17) -0.0225(14) 0.0401(14) -0.0162(13)
C26' 0.0254(12) 0.0362(13) 0.084(2) -0.0233(14) 0.0302(14) -0.0062(10)
C27' 0.0190(10) 0.0247(11) 0.0748(19) -0.0099(12) 0.0103(11) 0.0000(9)
C28' 0.0169(11) 0.0215(12) 0.0438(14) -0.0042(8) 0.0059(10) -0.0011(7)

loop_
_atom_type_symbol
_atom_type_description
_atom_type_scat_dispersion_real
_atom_type_scat_dispersion_imag
_atom_type_scat_source
C C 0.0181 0.0091 'International Tables Vol C Tables 4.2.6.8 and 6.1.1.4'
H H 0.0000 0.0000 'International Tables Vol C Tables 4.2.6.8 and 6.1.1.4'
I I -0.3257 6.8362 'International Tables Vol C Tables 4.2.6.8 and 6.1.1.4'
N N 0.0311 0.0180 'International Tables Vol C Tables 4.2.6.8 and 6.1.1.4'

loop_
_geom_angle_atom_site_label_1
_geom_angle_atom_site_label_2
_geom_angle_atom_site_label_3
_geom_angle
_geom_angle_site_symmetry_1
_geom_angle_site_symmetry_3
_geom_angle_publ_flag
C1 N1 C8 117.52(16) . . ?
C2 N2 C3 118.45(16) . . ?
N1 C1 H1 119.3 . . ?
N1 C1 C2 121.35(17) . . ?
C2 C1 H1 119.3 . . ?
N2 C2 C1 122.15(16) . . ?
N2 C2 H2 118.9 . . ?
C1 C2 H2 118.9 . . ?
N2 C3 C4 120.52(16) . . ?
N2 C3 C8 118.76(16) . . ?
C8 C3 C4 120.71(15) . . ?
C5 C4 C3 116.68(16) . . ?
C5 C4 C9 118.34(15) . . ?
C9 C4 C3 124.98(16) . . ?
C4 C5 C6 121.60(16) . . ?
C20 C5 C4 120.20(16) . . ?
C20 C5 C6 118.18(16) . . ?
C5 C6 C23 118.21(16) . . ?
C7 C6 C5 120.00(16) . . ?
C7 C6 C23 121.78(16) . . ?
C6 C7 I1 121.55(12) . . ?
C6 C7 C8 120.92(16) . . ?
C8 C7 I1 117.52(12) . . ?
N1 C8 C3 121.60(16) . . ?
N1 C8 C7 118.41(16) . . ?
C3 C8 C7 119.98(16) . . ?
C10 C9 C4 123.99(16) . . ?
C21 C9 C4 119.57(15) . . ?
C21 C9 C10 116.44(16) . . ?
C9 C10 H10 119.1 . . ?
C11 C10 C9 121.86(17) . . ?
C11 C10 H10 119.1 . . ?
C10 C11 H11 118.7 . . ?
C10 C11 C12 122.55(16) . . ?
C12 C11 H11 118.7 . . ?
C13 C12 C11 122.58(17) . . ?
C13 C12 C22 119.77(17) . . ?
C22 C12 C11 117.64(16) . . ?
C12 C13 H13 119.8 . . ?
C14 C13 C12 120.40(17) . . ?
C14 C13 H13 119.8 . . ?
C13 C14 H14 119.8 . . ?
C13 C14 C15 120.40(17) . . ?
C15 C14 H14 119.8 . . ?
C14 C15 H15 119.5 . . ?
C14 C15 C16 121.02(17) . . ?
C16 C15 H15 119.5 . . ?
C15 C16 C17 121.84(17) . . ?
C15 C16 C22 119.31(17) . . ?
C22 C16 C17 118.84(16) . . ?
C16 C17 H17 119.6 . . ?
C18 C17 C16 120.84(17) . . ?
C18 C17 H17 119.6 . . ?
C17 C18 H18 119.1 . . ?
C17 C18 C19 121.71(18) . . ?
C19 C18 H18 119.1 . . ?
C20 C19 C18 121.23(16) . . ?
C20 C19 C21 119.24(16) . . ?
C21 C19 C18 119.53(16) . . ?
C5 C20 H20 118.8 . . ?
C19 C20 C5 122.33(16) . . ?
C19 C20 H20 118.8 . . ?
C9 C21 C19 120.32(16) . . ?
C9 C21 C22 121.28(15) . . ?
C19 C21 C22 118.39(16) . . ?
C12 C22 C16 119.10(16) . . ?
C12 C22 C21 120.21(16) . . ?
C16 C22 C21 120.69(16) . . ?
C24 C23 C6 120.03(16) . . ?
C24 C23 C28 119.88(17) . . ?
C28 C23 C6 120.07(16) . . ?
C23 C24 H24 119.9 . . ?
C25 C24 C23 120.18(18) . . ?
C25 C24 H24 119.9 . . ?
C24 C25 H25 120.1 . . ?
C26 C25 C24 119.90(19) . . ?
C26 C25 H25 120.1 . . ?
C25 C26 H26 119.9 . . ?
C25 C26 C27 120.16(19) . . ?
C27 C26 H26 119.9 . . ?
C26 C27 H27 119.9 . . ?
C26 C27 C28 120.1(2) . . ?
C28 C27 H27 119.9 . . ?
C23 C28 H28 120.1 . . ?
C27 C28 C23 119.74(19) . . ?
C27 C28 H28 120.1 . . ?
C1' N1' C8' 117.38(16) . . ?
C2' N2' C3' 118.24(16) . . ?
N1' C1' H1' 119.6 . . ?
N1' C1' C2' 120.82(17) . . ?
C2' C1' H1' 119.6 . . ?
N2' C2' C1' 122.73(18) . . ?
N2' C2' H2' 118.6 . . ?
C1' C2' H2' 118.6 . . ?
N2' C3' C4' 120.88(16) . . ?
N2' C3' C8' 118.47(16) . . ?
C8' C3' C4' 120.64(16) . . ?
C5' C4' C3' 116.51(16) . . ?
C5' C4' C9' 118.16(16) . . ?
C9' C4' C3' 125.33(16) . . ?
C4' C5' C6' 121.96(16) . . ?
C20' C5' C4' 120.54(17) . . ?
C20' C5' C6' 117.50(17) . . ?
C5' C6' C23' 117.71(16) . . ?
C7' C6' C5' 119.77(16) . . ?
C7' C6' C23' 122.48(16) . . ?
C6' C7' I1' 120.51(13) . . ?
C6' C7' C8' 121.23(16) . . ?
C8' C7' I1' 118.17(13) . . ?
N1' C8' C3' 122.26(16) . . ?
N1' C8' C7' 117.99(16) . . ?
C3' C8' C7' 119.72(16) . . ?
C10' C9' C4' 124.20(17) . . ?
C21' C9' C4' 119.29(16) . . ?
C21' C9' C10' 116.51(16) . . ?
C9' C10' H10' 119.1 . . ?
C11' C10' C9' 121.78(18) . . ?
C11' C10' H10' 119.1 . . ?
C10' C11' H11' 118.7 . . ?
C10' C11' C12' 122.59(17) . . ?
C12' C11' H11' 118.7 . . ?
C13' C12' C11' 122.94(17) . . ?
C13' C12' C22' 119.48(17) . . ?
C22' C12' C11' 117.58(16) . . ?
C12' C13' H13' 119.7 . . ?
C14' C13' C12' 120.68(19) . . ?
C14' C13' H13' 119.7 . . ?
C13' C14' H14' 119.8 . . ?
C13' C14' C15' 120.48(18) . . ?
C15' C14' H14' 119.8 . . ?
C14' C15' H15' 119.7 . . ?
C14' C15' C16' 120.68(18) . . ?
C16' C15' H15' 119.7 . . ?
C15' C16' C17' 121.33(18) . . ?
C15' C16' C22' 119.51(17) . . ?
C22' C16' C17' 119.14(17) . . ?
C16' C17' H17' 119.6 . . ?
C18' C17' C16' 120.78(17) . . ?
C18' C17' H17' 119.6 . . ?
C17' C18' H18' 119.4 . . ?
C17' C18' C19' 121.20(18) . . ?
C19' C18' H18' 119.4 . . ?
C20' C19' C18' 120.63(17) . . ?
C20' C19' C21' 119.15(16) . . ?
C21' C19' C18' 120.21(17) . . ?
C5' C20' H20' 118.9 . . ?
C19' C20' C5' 122.22(17) . . ?
C19' C20' H20' 118.9 . . ?
C9' C21' C19' 120.63(16) . . ?
C9' C21' C22' 121.45(16) . . ?
C19' C21' C22' 117.91(16) . . ?
C12' C22' C16' 119.16(16) . . ?
C12' C22' C21' 120.08(16) . . ?
C16' C22' C21' 120.75(16) . . ?
C24' C23' C6' 119.21(19) . . ?
C28' C23' C6' 121.22(19) . . ?
C28' C23' C24' 119.5(2) . . ?
C23' C24' H24' 120.1 . . ?
C23' C24' C25' 119.7(2) . . ?
C25' C24' H24' 120.1 . . ?
C24' C25' H25' 119.7 . . ?
C26' C25' C24' 120.6(3) . . ?
C26' C25' H25' 119.7 . . ?
C25' C26' H26' 120.0 . . ?
C25' C26' C27' 119.9(2) . . ?
C27' C26' H26' 120.0 . . ?
C26' C27' H27' 120.1 . . ?
C26' C27' C28' 119.8(3) . . ?
C28' C27' H27' 120.1 . . ?
C23' C28' C27' 120.4(3) . . ?
C23' C28' H28' 119.8 . . ?
C27' C28' H28' 119.8 . . ?

loop_
_geom_bond_atom_site_label_1
_geom_bond_atom_site_label_2
_geom_bond_distance
_geom_bond_site_symmetry_2
_geom_bond_publ_flag
I1 C7 2.0993(17) . ?
N1 C1 1.318(2) . ?
N1 C8 1.352(2) . ?
N2 C2 1.319(2) . ?
N2 C3 1.354(2) . ?
C1 H1 0.9500 . ?
C1 C2 1.397(3) . ?
C2 H2 0.9500 . ?
C3 C4 1.455(2) . ?
C3 C8 1.424(2) . ?
C4 C5 1.429(3) . ?
C4 C9 1.445(2) . ?
C5 C6 1.457(3) . ?
C5 C20 1.402(2) . ?
C6 C7 1.358(3) . ?
C6 C23 1.494(2) . ?
C7 C8 1.435(2) . ?
C9 C10 1.442(2) . ?
C9 C21 1.424(2) . ?
C10 H10 0.9500 . ?
C10 C11 1.359(3) . ?
C11 H11 0.9500 . ?
C11 C12 1.420(3) . ?
C12 C13 1.406(3) . ?
C12 C22 1.417(2) . ?
C13 H13 0.9500 . ?
C13 C14 1.383(3) . ?
C14 H14 0.9500 . ?
C14 C15 1.391(3) . ?
C15 H15 0.9500 . ?
C15 C16 1.394(3) . ?
C16 C17 1.440(3) . ?
C16 C22 1.427(3) . ?
C17 H17 0.9500 . ?
C17 C18 1.344(3) . ?
C18 H18 0.9500 . ?
C18 C19 1.440(2) . ?
C19 C20 1.377(2) . ?
C19 C21 1.429(2) . ?
C20 H20 0.9500 . ?
C21 C22 1.432(2) . ?
C23 C24 1.391(3) . ?
C23 C28 1.395(3) . ?
C24 H24 0.9500 . ?
C24 C25 1.390(3) . ?
C25 H25 0.9500 . ?
C25 C26 1.387(3) . ?
C26 H26 0.9500 . ?
C26 C27 1.389(3) . ?
C27 H27 0.9500 . ?
C27 C28 1.391(3) . ?
C28 H28 0.9500 . ?
I1' C7' 2.1037(17) . ?
N1' C1' 1.323(2) . ?
N1' C8' 1.352(2) . ?
N2' C2' 1.320(2) . ?
N2' C3' 1.359(2) . ?
C1' H1' 0.9500 . ?
C1' C2' 1.405(3) . ?
C2' H2' 0.9500 . ?
C3' C4' 1.460(3) . ?
C3' C8' 1.426(2) . ?
C4' C5' 1.422(3) . ?
C4' C9' 1.451(2) . ?
C5' C6' 1.457(3) . ?
C5' C20' 1.405(3) . ?
C6' C7' 1.354(3) . ?
C6' C23' 1.495(2) . ?
C7' C8' 1.436(2) . ?
C9' C10' 1.444(3) . ?
C9' C21' 1.424(3) . ?
C10' H10' 0.9500 . ?
C10' C11' 1.359(3) . ?
C11' H11' 0.9500 . ?
C11' C12' 1.424(3) . ?
C12' C13' 1.404(3) . ?
C12' C22' 1.421(3) . ?
C13' H13' 0.9500 . ?
C13' C14' 1.383(3) . ?
C14' H14' 0.9500 . ?
C14' C15' 1.393(3) . ?
C15' H15' 0.9500 . ?
C15' C16' 1.396(3) . ?
C16' C17' 1.436(3) . ?
C16' C22' 1.426(3) . ?
C17' H17' 0.9500 . ?
C17' C18' 1.348(3) . ?
C18' H18' 0.9500 . ?
C18' C19' 1.439(3) . ?
C19' C20' 1.374(3) . ?
C19' C21' 1.427(2) . ?
C20' H20' 0.9500 . ?
C21' C22' 1.431(2) . ?
C23' C24' 1.390(3) . ?
C23' C28' 1.387(3) . ?
C24' H24' 0.9500 . ?
C24' C25' 1.394(3) . ?
C25' H25' 0.9500 . ?
C25' C26' 1.379(5) . ?
C26' H26' 0.9500 . ?
C26' C27' 1.382(4) . ?
C27' H27' 0.9500 . ?
C27' C28' 1.395(3) . ?
C28' H28' 0.9500 . ?

loop_
_geom_torsion_atom_site_label_1
_geom_torsion_atom_site_label_2
_geom_torsion_atom_site_label_3
_geom_torsion_atom_site_label_4
_geom_torsion
_geom_torsion_site_symmetry_1
_geom_torsion_site_symmetry_2
_geom_torsion_site_symmetry_3
_geom_torsion_site_symmetry_4
_geom_torsion_publ_flag
I1 C7 C8 N1 2.5(2) . . . . ?
I1 C7 C8 C3 -176.82(12) . . . . ?
N1 C1 C2 N2 -2.9(3) . . . . ?
N2 C3 C4 C5 -177.25(16) . . . . ?
N2 C3 C4 C9 3.4(3) . . . . ?
N2 C3 C8 N1 -4.4(2) . . . . ?
N2 C3 C8 C7 174.90(15) . . . . ?
C1 N1 C8 C3 1.7(3) . . . . ?
C1 N1 C8 C7 -177.57(16) . . . . ?
C2 N2 C3 C4 -178.39(16) . . . . ?
C2 N2 C3 C8 3.3(2) . . . . ?
C3 N2 C2 C1 0.1(3) . . . . ?
C3 C4 C5 C6 1.2(3) . . . . ?
C3 C4 C5 C20 179.80(16) . . . . ?
C3 C4 C9 C10 0.1(3) . . . . ?
C3 C4 C9 C21 -179.79(16) . . . . ?
C4 C3 C8 N1 177.30(16) . . . . ?
C4 C3 C8 C7 -3.4(2) . . . . ?
C4 C5 C6 C7 -1.1(3) . . . . ?
C4 C5 C6 C23 179.57(16) . . . . ?
C4 C5 C20 C19 0.0(3) . . . . ?
C4 C9 C10 C11 -178.82(17) . . . . ?
C4 C9 C21 C19 -0.2(2) . . . . ?
C4 C9 C21 C22 178.51(15) . . . . ?
C5 C4 C9 C10 -179.25(16) . . . . ?
C5 C4 C9 C21 0.9(2) . . . . ?
C5 C6 C7 I1 179.11(12) . . . . ?
C5 C6 C7 C8 -1.3(3) . . . . ?
C5 C6 C23 C24 80.4(2) . . . . ?
C5 C6 C23 C28 -97.9(2) . . . . ?
C6 C5 C20 C19 178.65(16) . . . . ?
C6 C7 C8 N1 -177.12(16) . . . . ?
C6 C7 C8 C3 3.6(3) . . . . ?
C6 C23 C24 C25 -178.04(18) . . . . ?
C6 C23 C28 C27 177.88(17) . . . . ?
C7 C6 C23 C24 -98.9(2) . . . . ?
C7 C6 C23 C28 82.9(2) . . . . ?
C8 N1 C1 C2 1.8(3) . . . . ?
C8 C3 C4 C5 1.0(2) . . . . ?
C8 C3 C4 C9 -178.33(16) . . . . ?
C9 C4 C5 C6 -179.35(16) . . . . ?
C9 C4 C5 C20 -0.8(3) . . . . ?
C9 C10 C11 C12 0.1(3) . . . . ?
C9 C21 C22 C12 0.5(3) . . . . ?
C9 C21 C22 C16 -178.35(15) . . . . ?
C10 C9 C21 C19 179.90(16) . . . . ?
C10 C9 C21 C22 -1.4(2) . . . . ?
C10 C11 C12 C13 178.13(18) . . . . ?
C10 C11 C12 C22 -1.1(3) . . . . ?
C11 C12 C13 C14 -179.38(18) . . . . ?
C11 C12 C22 C16 179.60(16) . . . . ?
C11 C12 C22 C21 0.7(2) . . . . ?
C12 C13 C14 C15 0.1(3) . . . . ?
C13 C12 C22 C16 0.4(3) . . . . ?
C13 C12 C22 C21 -178.50(16) . . . . ?
C13 C14 C15 C16 -0.3(3) . . . . ?
C14 C15 C16 C17 179.35(17) . . . . ?
C14 C15 C16 C22 0.4(3) . . . . ?
C15 C16 C17 C18 -178.78(17) . . . . ?
C15 C16 C22 C12 -0.5(2) . . . . ?
C15 C16 C22 C21 178.38(16) . . . . ?
C16 C17 C18 C19 0.5(3) . . . . ?
C17 C16 C22 C12 -179.45(16) . . . . ?
C17 C16 C22 C21 -0.6(2) . . . . ?
C17 C18 C19 C20 178.86(17) . . . . ?
C17 C18 C19 C21 -0.6(3) . . . . ?
C18 C19 C20 C5 -178.86(17) . . . . ?
C18 C19 C21 C9 178.95(15) . . . . ?
C18 C19 C21 C22 0.2(2) . . . . ?
C19 C21 C22 C12 179.25(16) . . . . ?
C19 C21 C22 C16 0.4(2) . . . . ?
C20 C5 C6 C7 -179.72(16) . . . . ?
C20 C5 C6 C23 1.0(2) . . . . ?
C20 C19 C21 C9 -0.6(2) . . . . ?
C20 C19 C21 C22 -179.30(15) . . . . ?
C21 C9 C10 C11 1.1(3) . . . . ?
C21 C19 C20 C5 0.6(3) . . . . ?
C22 C12 C13 C14 -0.2(3) . . . . ?
C22 C16 C17 C18 0.1(3) . . . . ?
C23 C6 C7 I1 -1.6(2) . . . . ?
C23 C6 C7 C8 177.96(16) . . . . ?
C23 C24 C25 C26 0.6(3) . . . . ?
C24 C23 C28 C27 -0.3(3) . . . . ?
C24 C25 C26 C27 -1.3(3) . . . . ?
C25 C26 C27 C28 1.2(3) . . . . ?
C26 C27 C28 C23 -0.3(3) . . . . ?
C28 C23 C24 C25 0.2(3) . . . . ?
I1' C7' C8' N1' -3.1(2) . . . . ?
I1' C7' C8' C3' 174.95(12) . . . . ?
N1' C1' C2' N2' 2.7(3) . . . . ?
N2' C3' C4' C5' 176.28(16) . . . . ?
N2' C3' C4' C9' -3.3(3) . . . . ?
N2' C3' C8' N1' 3.1(3) . . . . ?
N2' C3' C8' C7' -174.90(16) . . . . ?
C1' N1' C8' C3' -2.6(3) . . . . ?
C1' N1' C8' C7' 175.49(16) . . . . ?
C2' N2' C3' C4' -179.75(16) . . . . ?
C2' N2' C3' C8' -0.7(2) . . . . ?
C3' N2' C2' C1' -2.1(3) . . . . ?
C3' C4' C5' C6' -1.1(3) . . . . ?
C3' C4' C5' C20' 179.27(16) . . . . ?
C3' C4' C9' C10' 0.3(3) . . . . ?
C3' C4' C9' C21' -179.43(16) . . . . ?
C4' C3' C8' N1' -177.81(16) . . . . ?
C4' C3' C8' C7' 4.2(3) . . . . ?
C4' C5' C6' C7' 3.7(3) . . . . ?
C4' C5' C6' C23' -174.13(17) . . . . ?
C4' C5' C20' C19' 0.6(3) . . . . ?
C4' C9' C10' C11' -178.53(17) . . . . ?
C4' C9' C21' C19' -0.4(2) . . . . ?
C4' C9' C21' C22' 178.50(15) . . . . ?
C5' C4' C9' C10' -179.25(17) . . . . ?
C5' C4' C9' C21' 1.0(2) . . . . ?
C5' C6' C7' I1' -178.72(13) . . . . ?
C5' C6' C7' C8' -2.3(3) . . . . ?
C5' C6' C23' C24' 74.6(2) . . . . ?
C5' C6' C23' C28' -101.7(2) . . . . ?
C6' C5' C20' C19' -179.06(17) . . . . ?
C6' C7' C8' N1' -179.67(17) . . . . ?
C6' C7' C8' C3' -1.6(3) . . . . ?
C6' C23' C24' C25' -176.2(2) . . . . ?
C6' C23' C28' C27' 176.25(19) . . . . ?
C7' C6' C23' C24' -103.1(2) . . . . ?
C7' C6' C23' C28' 80.5(2) . . . . ?
C8' N1' C1' C2' -0.3(3) . . . . ?
C8' C3' C4' C5' -2.8(2) . . . . ?
C8' C3' C4' C9' 177.65(16) . . . . ?
C9' C4' C5' C6' 178.51(16) . . . . ?
C9' C4' C5' C20' -1.1(3) . . . . ?
C9' C10' C11' C12' -0.1(3) . . . . ?
C9' C21' C22' C12' 0.3(2) . . . . ?
C9' C21' C22' C16' -178.77(16) . . . . ?
C10' C9' C21' C19' 179.88(16) . . . . ?
C10' C9' C21' C22' -1.3(2) . . . . ?
C10' C11' C12' C13' 178.46(18) . . . . ?
C10' C11' C12' C22' -0.9(3) . . . . ?
C11' C12' C13' C14' -179.36(18) . . . . ?
C11' C12' C22' C16' 179.90(16) . . . . ?
C11' C12' C22' C21' 0.9(2) . . . . ?
C12' C13' C14' C15' -0.3(3) . . . . ?
C13' C12' C22' C16' 0.5(2) . . . . ?
C13' C12' C22' C21' -178.56(16) . . . . ?
C13' C14' C15' C16' 0.1(3) . . . . ?
C14' C15' C16' C17' 178.75(17) . . . . ?
C14' C15' C16' C22' 0.4(3) . . . . ?
C15' C16' C17' C18' -178.61(17) . . . . ?
C15' C16' C22' C12' -0.7(2) . . . . ?
C15' C16' C22' C21' 178.36(16) . . . . ?
C16' C17' C18' C19' 0.4(3) . . . . ?
C17' C16' C22' C12' -179.08(16) . . . . ?
C17' C16' C22' C21' 0.0(2) . . . . ?
C17' C18' C19' C20' 178.80(17) . . . . ?
C17' C18' C19' C21' -0.4(3) . . . . ?
C18' C19' C20' C5' -179.08(17) . . . . ?
C18' C19' C21' C9' 178.98(16) . . . . ?
C18' C19' C21' C22' 0.1(2) . . . . ?
C19' C21' C22' C12' 179.14(15) . . . . ?
C19' C21' C22' C16' 0.1(2) . . . . ?
C20' C5' C6' C7' -176.68(17) . . . . ?
C20' C5' C6' C23' 5.5(3) . . . . ?
C20' C19' C21' C9' -0.2(3) . . . . ?
C20' C19' C21' C22' -179.10(16) . . . . ?
C21' C9' C10' C11' 1.2(3) . . . . ?
C21' C19' C20' C5' 0.1(3) . . . . ?
C22' C12' C13' C14' 0.0(3) . . . . ?
C22' C16' C17' C18' -0.2(3) . . . . ?
C23' C6' C7' I1' -1.0(2) . . . . ?
C23' C6' C7' C8' 175.42(17) . . . . ?
C23' C24' C25' C26' -0.1(4) . . . . ?
C24' C23' C28' C27' -0.1(3) . . . . ?
C24' C25' C26' C27' -0.2(4) . . . . ?
C25' C26' C27' C28' 0.3(4) . . . . ?
C26' C27' C28' C23' -0.2(3) . . . . ?
C28' C23' C24' C25' 0.2(3) . . . . ?
